data_4340287
loop_
_publ_author_name
'Rische, Daniel'
'Baunemann, Arne'
'Winter, Manuela'
'Fischer, Roland A.'

_publ_section_title
;
 Mixed guanidinato/alkylimido/azido tungsten(VI) complexes: synthesis and
 structural characterization.
;
_journal_issue 1
_journal_name_full 'Inorganic chemistry'
_journal_page_first 269
_journal_page_last 277
_journal_paper_doi 10.1021/ic0512431
_journal_volume 45
_journal_year 2006
_chemical_formula_sum 'C26 H60 N16 W2'
_chemical_formula_weight 964.60
_chemical_name_systematic
; 
 ? 
;
_space_group_IT_number 14
_symmetry_cell_setting monoclinic
_symmetry_space_group_name_Hall '-P 2yn'
_symmetry_space_group_name_H-M 'P 1 21/n 1'
_atom_sites_solution_hydrogens geom
_atom_sites_solution_primary direct
_atom_sites_solution_secondary difmap
_audit_creation_method SHELXL-97
_cell_angle_alpha 90.00
_cell_angle_beta 110.507(8)
_cell_angle_gamma 90.00
_cell_formula_units_Z 2
_cell_length_a 9.3581(8)
_cell_length_b 21.4148(18)
_cell_length_c 10.0342(9)
_cell_measurement_reflns_used 3970
_cell_measurement_temperature 105(2)
_cell_measurement_theta_max 29.99
_cell_measurement_theta_min 3.00
_cell_volume 1883.4(3)
_computing_cell_refinement 'CrysAlis RED 1.171.13, Oxford Diffraction'
_computing_data_collection 'CrysAlis CCD 1.171.13, Oxford Diffraction'
_computing_data_reduction 'CrysAlis RED 1.171.13, Oxford Diffraction'
_computing_molecular_graphics 'SHELXL-97 (Sheldrick, 1997)'
_computing_publication_material SHELXTL-PLUS
_computing_structure_refinement 'SHELXL-97 (Sheldrick, 1997)'
_computing_structure_solution 'SHELXS-97 (Sheldrick, 1990)'
_diffrn_ambient_temperature 105(2)
_diffrn_measured_fraction_theta_full 0.994
_diffrn_measured_fraction_theta_max 0.994
_diffrn_measurement_device_type 'Sapphire2-CCD, Oxford Diffraction'
_diffrn_measurement_method '560 images at 1.0 deg in \w and 15 sec'
_diffrn_radiation_monochromator graphite
_diffrn_radiation_source 'fine-focus sealed tube'
_diffrn_radiation_type MoK\a
_diffrn_radiation_wavelength 0.71073
_diffrn_reflns_av_R_equivalents 0.0405
_diffrn_reflns_av_sigmaI/netI 0.0344
_diffrn_reflns_limit_h_max 11
_diffrn_reflns_limit_h_min -12
_diffrn_reflns_limit_k_max 21
_diffrn_reflns_limit_k_min -27
_diffrn_reflns_limit_l_max 13
_diffrn_reflns_limit_l_min -13
_diffrn_reflns_number 18548
_diffrn_reflns_theta_full 27.50
_diffrn_reflns_theta_max 27.50
_diffrn_reflns_theta_min 3.00
_exptl_absorpt_coefficient_mu 6.143
_exptl_absorpt_correction_T_max 0.481
_exptl_absorpt_correction_T_min 0.156
_exptl_absorpt_correction_type 'numeric analytical'
_exptl_absorpt_process_details 'Gaussian face-indexed'
_exptl_crystal_colour yellow
_exptl_crystal_density_diffrn 1.701
_exptl_crystal_density_method 'not measured'
_exptl_crystal_description prism
_exptl_crystal_F_000 952
_exptl_crystal_size_max 0.25
_exptl_crystal_size_mid 0.14
_exptl_crystal_size_min 0.06
_refine_diff_density_max 3.131
_refine_diff_density_min -2.220
_refine_diff_density_rms 0.214
_refine_ls_extinction_method none
_refine_ls_goodness_of_fit_ref 1.105
_refine_ls_hydrogen_treatment constr
_refine_ls_matrix_type full
_refine_ls_number_parameters 199
_refine_ls_number_reflns 4295
_refine_ls_number_restraints 0
_refine_ls_restrained_S_all 1.105
_refine_ls_R_factor_all 0.0582
_refine_ls_R_factor_gt 0.0510
_refine_ls_shift/su_max 0.000
_refine_ls_shift/su_mean 0.000
_refine_ls_structure_factor_coef Fsqd
_refine_ls_weighting_details 'calc w=1/[\s^2^(Fo^2^)+(0.0125P)^2^+37.3733P] where P=(Fo^2^+2Fc^2^)/3'
_refine_ls_weighting_scheme calc
_refine_ls_wR_factor_gt 0.0961
_refine_ls_wR_factor_ref 0.0997
_reflns_number_gt 3842
_reflns_number_total 4295
_reflns_threshold_expression >2sigma(I)
_cod_data_source_file ic0512431si20050725_093124.cif
_cod_data_source_block 7
_cod_original_sg_symbol_H-M P2(1)/n
_cod_database_code 4340287

loop_
_symmetry_equiv_pos_as_xyz
'x, y, z'
'-x+1/2, y+1/2, -z+1/2'
'-x, -y, -z'
'x-1/2, -y-1/2, z-1/2'

loop_
_atom_site_label
_atom_site_type_symbol
_atom_site_fract_x
_atom_site_fract_y
_atom_site_fract_z
_atom_site_U_iso_or_equiv
_atom_site_adp_type
_atom_site_occupancy
_atom_site_symmetry_multiplicity
_atom_site_calc_flag
_atom_site_refinement_flags
W1 W 0.91622(3) 0.064248(12) 0.40901(3) 0.01298(9) Uani 1 1 d .
C22 C 0.945(2) 0.0757(7) 0.0207(15) 0.085(5) Uani 1 1 d .
H1A H 1.0364 0.0492 0.0544 0.127 Uiso 1 1 calc R
H1B H 0.9398 0.0960 -0.0685 0.127 Uiso 1 1 calc R
H1C H 0.8542 0.0499 0.0043 0.127 Uiso 1 1 calc R
C23 C 1.0934(14) 0.1634(7) 0.1623(14) 0.070(4) Uani 1 1 d .
H2A H 1.0987 0.1952 0.2341 0.105 Uiso 1 1 calc R
H2B H 1.0916 0.1838 0.0742 0.105 Uiso 1 1 calc R
H2C H 1.1829 0.1361 0.1974 0.105 Uiso 1 1 calc R
C21 C 0.8130(13) 0.1637(8) 0.0750(14) 0.084(6) Uani 1 1 d .
H3A H 0.8125 0.1964 0.1431 0.125 Uiso 1 1 calc R
H3B H 0.7237 0.1367 0.0578 0.125 Uiso 1 1 calc R
H3C H 0.8095 0.1829 -0.0147 0.125 Uiso 1 1 calc R
C20 C 0.9538(9) 0.1260(4) 0.1338(8) 0.0227(16) Uani 1 1 d .
N2 N 0.9534(7) 0.0934(3) 0.2615(7) 0.0210(13) Uani 1 1 d .
N1 N 0.8960(7) 0.1270(3) 0.5140(7) 0.0179(12) Uani 1 1 d .
C10 C 0.8910(8) 0.1930(3) 0.5493(8) 0.0201(15) Uani 1 1 d .
C13 C 1.0423(11) 0.2200(6) 0.5558(12) 0.057(4) Uani 1 1 d .
H8A H 1.0528 0.2162 0.4623 0.086 Uiso 1 1 calc R
H8B H 1.1253 0.1972 0.6266 0.086 Uiso 1 1 calc R
H8C H 1.0471 0.2642 0.5827 0.086 Uiso 1 1 calc R
C11 C 0.7534(10) 0.2235(4) 0.4375(9) 0.0279(18) Uani 1 1 d .
H9A H 0.7630 0.2197 0.3436 0.042 Uiso 1 1 calc R
H9B H 0.7491 0.2677 0.4607 0.042 Uiso 1 1 calc R
H9C H 0.6598 0.2026 0.4363 0.042 Uiso 1 1 calc R
N3 N 1.1224(6) 0.0281(3) 0.5407(6) 0.0126(11) Uani 1 1 d .
C30 C 1.2523(7) 0.0607(3) 0.5883(7) 0.0154(13) Uani 1 1 d .
N6 N 0.6774(7) 0.0529(3) 0.2956(7) 0.0211(13) Uani 1 1 d .
N4 N 1.3043(7) 0.0854(3) 0.7209(7) 0.0215(13) Uani 1 1 d .
N7 N 0.5838(7) 0.0906(3) 0.2329(7) 0.0184(13) Uani 1 1 d .
N8 N 0.4858(7) 0.1233(3) 0.1700(8) 0.0289(16) Uani 1 1 d .
C34 C 1.4672(9) 0.0894(4) 0.8051(11) 0.036(2) Uani 1 1 d .
H13A H 1.5255 0.0931 0.7412 0.055 Uiso 1 1 calc R
H13B H 1.4989 0.0516 0.8632 0.055 Uiso 1 1 calc R
H13C H 1.4861 0.1261 0.8673 0.055 Uiso 1 1 calc R
C33 C 1.2111(10) 0.0795(4) 0.8061(9) 0.030(2) Uani 1 1 d .
H14A H 1.1037 0.0771 0.7443 0.045 Uiso 1 1 calc R
H14B H 1.2262 0.1159 0.8687 0.045 Uiso 1 1 calc R
H14C H 1.2393 0.0415 0.8638 0.045 Uiso 1 1 calc R
N5 N 1.3354(7) 0.0700(3) 0.5036(7) 0.0219(13) Uani 1 1 d .
C32 C 1.4267(9) 0.1263(4) 0.5087(11) 0.036(2) Uani 1 1 d .
H16A H 1.4346 0.1506 0.5937 0.053 Uiso 1 1 calc R
H16B H 1.3773 0.1516 0.4236 0.053 Uiso 1 1 calc R
H16C H 1.5289 0.1142 0.5122 0.053 Uiso 1 1 calc R
C31 C 1.3137(9) 0.0281(4) 0.3831(9) 0.0243(17) Uani 1 1 d .
H17A H 1.2523 -0.0078 0.3907 0.036 Uiso 1 1 calc R
H17B H 1.4132 0.0137 0.3836 0.036 Uiso 1 1 calc R
H17C H 1.2610 0.0505 0.2942 0.036 Uiso 1 1 calc R
C12 C 0.8749(10) 0.1989(4) 0.6955(9) 0.0272(18) Uani 1 1 d .
H18A H 0.9630 0.1795 0.7678 0.041 Uiso 1 1 calc R
H18B H 0.7812 0.1779 0.6939 0.041 Uiso 1 1 calc R
H18C H 0.8700 0.2432 0.7184 0.041 Uiso 1 1 calc R

loop_
_atom_site_aniso_label
_atom_site_aniso_U_11
_atom_site_aniso_U_22
_atom_site_aniso_U_33
_atom_site_aniso_U_23
_atom_site_aniso_U_13
_atom_site_aniso_U_12
W1 0.01028(13) 0.01347(14) 0.01548(15) 0.00033(11) 0.00488(10) -0.00046(11)
C22 0.157(16) 0.063(9) 0.055(8) 0.007(7) 0.064(10) 0.008(10)
C23 0.052(7) 0.093(10) 0.055(8) 0.032(7) 0.007(6) -0.027(7)
C21 0.043(6) 0.162(16) 0.058(8) 0.073(9) 0.033(6) 0.051(8)
C20 0.019(4) 0.036(4) 0.017(4) 0.010(3) 0.011(3) 0.006(3)
N2 0.010(3) 0.031(4) 0.020(3) 0.009(3) 0.004(2) 0.003(2)
N1 0.017(3) 0.016(3) 0.017(3) 0.001(2) 0.002(2) 0.003(2)
C10 0.021(4) 0.016(3) 0.022(4) 0.000(3) 0.006(3) 0.004(3)
C13 0.036(5) 0.095(9) 0.055(7) -0.057(7) 0.032(5) -0.056(6)
C11 0.039(5) 0.022(4) 0.020(4) 0.002(3) 0.007(4) 0.013(3)
N3 0.012(3) 0.013(3) 0.013(3) 0.001(2) 0.003(2) -0.002(2)
C30 0.010(3) 0.017(3) 0.019(3) 0.002(3) 0.004(3) 0.000(3)
N6 0.012(3) 0.020(3) 0.027(4) 0.004(3) 0.002(3) 0.001(2)
N4 0.018(3) 0.021(3) 0.020(3) -0.004(3) 0.000(3) -0.008(2)
N7 0.012(3) 0.027(3) 0.016(3) 0.004(3) 0.004(2) -0.001(2)
N8 0.013(3) 0.033(4) 0.037(4) 0.017(3) 0.005(3) 0.004(3)
C34 0.019(4) 0.035(5) 0.044(6) -0.007(4) -0.002(4) -0.010(4)
C33 0.032(4) 0.025(4) 0.020(4) 0.002(3) -0.007(3) -0.019(3)
N5 0.012(3) 0.024(3) 0.030(4) 0.004(3) 0.008(3) -0.005(2)
C32 0.018(4) 0.033(5) 0.052(6) 0.009(4) 0.008(4) -0.010(3)
C31 0.021(4) 0.031(4) 0.026(4) 0.004(3) 0.014(3) 0.005(3)
C12 0.031(4) 0.025(4) 0.021(4) -0.001(3) 0.004(3) 0.008(3)

loop_
_atom_type_symbol
_atom_type_description
_atom_type_scat_dispersion_real
_atom_type_scat_dispersion_imag
_atom_type_scat_source
C C 0.0033 0.0016 'International Tables Vol C Tables 4.2.6.8 and 6.1.1.4'
H H 0.0000 0.0000 'International Tables Vol C Tables 4.2.6.8 and 6.1.1.4'
W W -0.8490 6.8722 'International Tables Vol C Tables 4.2.6.8 and 6.1.1.4'
N N 0.0061 0.0033 'International Tables Vol C Tables 4.2.6.8 and 6.1.1.4'

loop_
_geom_angle_atom_site_label_1
_geom_angle_atom_site_label_2
_geom_angle_atom_site_label_3
_geom_angle
_geom_angle_site_symmetry_1
_geom_angle_site_symmetry_3
N2 W1 N1 109.3(3) . .
N2 W1 N3 104.9(2) . .
N1 W1 N3 100.1(2) . .
N2 W1 N3 129.8(3) . 3_756
N1 W1 N3 120.7(3) . 3_756
N3 W1 N3 72.2(2) . 3_756
N2 W1 N6 94.1(3) . .
N1 W1 N6 95.4(3) . .
N3 W1 N6 149.8(2) . .
N3 W1 N6 77.6(2) 3_756 .
N2 C20 C23 111.4(7) . .
N2 C20 C21 109.5(7) . .
C23 C20 C21 112.7(10) . .
N2 C20 C22 107.2(8) . .
C23 C20 C22 109.6(10) . .
C21 C20 C22 106.1(11) . .
C20 N2 W1 167.2(5) . .
C10 N1 W1 154.6(5) . .
N1 C10 C13 105.8(7) . .
N1 C10 C11 109.0(6) . .
C13 C10 C11 113.9(8) . .
N1 C10 C12 109.5(6) . .
C13 C10 C12 109.4(7) . .
C11 C10 C12 109.1(6) . .
C30 N3 W1 124.1(5) . .
C30 N3 W1 128.1(5) . 3_756
W1 N3 W1 107.8(2) . 3_756
N3 C30 N5 120.2(6) . .
N3 C30 N4 121.7(6) . .
N5 C30 N4 118.1(6) . .
N7 N6 W1 129.8(5) . .
C30 N4 C33 118.0(6) . .
C30 N4 C34 122.2(7) . .
C33 N4 C34 113.0(7) . .
N8 N7 N6 174.9(8) . .
C30 N5 C31 119.0(6) . .
C30 N5 C32 123.7(7) . .
C31 N5 C32 116.3(7) . .

loop_
_geom_bond_atom_site_label_1
_geom_bond_atom_site_label_2
_geom_bond_distance
_geom_bond_site_symmetry_2
W1 N2 1.750(6) .
W1 N1 1.758(6) .
W1 N3 2.069(6) .
W1 N3 2.103(6) 3_756
W1 N6 2.137(6) .
C22 C20 1.547(15) .
C23 C20 1.473(13) .
C21 C20 1.481(13) .
C20 N2 1.460(9) .
N1 C10 1.462(9) .
C10 C13 1.510(10) .
C10 C11 1.527(10) .
C10 C12 1.532(11) .
N3 C30 1.337(9) .
N3 W1 2.103(6) 3_756
C30 N5 1.354(9) .
C30 N4 1.354(9) .
N6 N7 1.195(8) .
N4 C33 1.425(11) .
N4 C34 1.463(10) .
N7 N8 1.152(9) .
N5 C31 1.461(10) .
N5 C32 1.467(10) .

loop_
_geom_torsion_atom_site_label_1
_geom_torsion_atom_site_label_2
_geom_torsion_atom_site_label_3
_geom_torsion_atom_site_label_4
_geom_torsion
_geom_torsion_site_symmetry_1
_geom_torsion_site_symmetry_4
C23 C20 N2 W1 119(3) . .
C21 C20 N2 W1 -6(3) . .
C22 C20 N2 W1 -121(3) . .
N1 W1 N2 C20 -53(3) . .
N3 W1 N2 C20 -159(3) . .
N3 W1 N2 C20 122(3) 3_756 .
N6 W1 N2 C20 44(3) . .
N2 W1 N1 C10 1.1(13) . .
N3 W1 N1 C10 110.9(12) . .
N3 W1 N1 C10 -173.9(11) 3_756 .
N6 W1 N1 C10 -95.1(12) . .
W1 N1 C10 C13 -57.2(14) . .
W1 N1 C10 C11 65.6(14) . .
W1 N1 C10 C12 -175.1(10) . .
N2 W1 N3 C30 55.5(6) . .
N1 W1 N3 C30 -57.7(6) . .
N3 W1 N3 C30 -176.8(7) 3_756 .
N6 W1 N3 C30 -177.4(5) . .
N2 W1 N3 W1 -127.6(3) . 3_756
N1 W1 N3 W1 119.2(3) . 3_756
N3 W1 N3 W1 0.0 3_756 3_756
N6 W1 N3 W1 -0.5(6) . 3_756
W1 N3 C30 N5 -79.9(8) . .
W1 N3 C30 N5 103.9(7) 3_756 .
W1 N3 C30 N4 99.9(7) . .
W1 N3 C30 N4 -76.3(8) 3_756 .
N2 W1 N6 N7 -58.0(7) . .
N1 W1 N6 N7 51.8(7) . .
N3 W1 N6 N7 172.6(6) . .
N3 W1 N6 N7 172.1(8) 3_756 .
N3 C30 N4 C33 -4.3(11) . .
N5 C30 N4 C33 175.5(7) . .
N3 C30 N4 C34 144.9(8) . .
N5 C30 N4 C34 -35.3(11) . .
W1 N6 N7 N8 180(100) . .
N3 C30 N5 C31 -20.8(10) . .
N4 C30 N5 C31 159.5(7) . .
N3 C30 N5 C32 147.7(7) . .
N4 C30 N5 C32 -32.1(11) . .
